data_9016494
loop_
_publ_author_name
'Bosi, F.'
'Andreozzi, G. B.'
'Skogby, H.'
'Lussier, A. J.'
'Abdu, Y.'
'Hawthorne, F. C.'

_publ_section_title
;
 Fluor-elbaite, Na(Li1.5Al1.5)Al6(Si6O18)(BO3)3(OH)3F, a new mineral species
 of the tourmaline supergroup
 Note: standard SREF
;
_journal_name_full 'American Mineralogist'
_journal_page_first 297
_journal_page_last 303
_journal_paper_doi 10.2138/am.2013.4285
_journal_volume 98
_journal_year 2013
_chemical_compound_source 'Cruzeiro mine, Minas Gerais, Brazil'
_chemical_formula_sum 'Al7.149 B3 Ca0.6 F0.76 Fe0.459 H3.24 K0.01 Li1.02 Mn0.279 Na0.78 O30.24 Si6 Zn0.03'
_chemical_name_mineral Fluor-elbaite
_space_group_IT_number 160
_symmetry_space_group_name_Hall 'R 3 -2"'
_symmetry_space_group_name_H-M 'R 3 m :H'
_cell_angle_alpha 90
_cell_angle_beta 90
_cell_angle_gamma 120
_cell_formula_units_Z 3
_cell_length_a 15.8933
_cell_length_b 15.8933
_cell_length_c 7.1222
_cell_volume 1558.020
_database_code_amcsd 0019777
_exptl_crystal_density_diffrn 3.158
_cod_original_sg_symbol_H-M 'R 3 m'
_cod_original_formula_sum 'Na.78 Ca.6 K.01 Li1.02 Mn.279 Fe.459 Al7.149 Zn.03 B3 Si6 F.76 O30.24 H3.24'
_cod_database_code 9016494

loop_
_space_group_symop_operation_xyz
x,y,z
2/3+x,1/3+y,1/3+z
1/3+x,2/3+y,2/3+z
x,x-y,z
2/3+x,1/3+x-y,1/3+z
1/3+x,2/3+x-y,2/3+z
-y,-x,z
2/3-y,1/3-x,1/3+z
1/3-y,2/3-x,2/3+z
-x+y,y,z
2/3-x+y,1/3+y,1/3+z
1/3-x+y,2/3+y,2/3+z
-y,x-y,z
2/3-y,1/3+x-y,1/3+z
1/3-y,2/3+x-y,2/3+z
-x+y,-x,z
2/3-x+y,1/3-x,1/3+z
1/3-x+y,2/3-x,2/3+z

loop_
_atom_site_aniso_label
_atom_site_aniso_U_11
_atom_site_aniso_U_22
_atom_site_aniso_U_33
_atom_site_aniso_U_12
_atom_site_aniso_U_13
_atom_site_aniso_U_23
NaX 0.02470 0.02470 0.01500 0.01240 0.00000 0.00000
CaX 0.02470 0.02470 0.01500 0.01240 0.00000 0.00000
KX 0.02470 0.02470 0.01500 0.01240 0.00000 0.00000
LiY 0.00938 0.00812 0.01143 0.00469 -0.00107 -0.00053
Mn2+Y 0.00938 0.00812 0.01143 0.00469 -0.00107 -0.00053
Fe2+Y 0.00938 0.00812 0.01143 0.00469 -0.00107 -0.00053
AlY 0.00938 0.00812 0.01143 0.00469 -0.00107 -0.00053
ZnY 0.00938 0.00812 0.01143 0.00469 -0.00107 -0.00053
AlZ 0.00620 0.00732 0.00530 0.00369 0.00008 0.00059
B 0.00690 0.00580 0.00640 0.00290 0.00036 0.00070
Si 0.00502 0.00484 0.00526 0.00245 0.00007 -0.00017
F1 0.08120 0.08120 0.01130 0.04060 0.00000 0.00000
O-H1 0.08120 0.08120 0.01130 0.04060 0.00000 0.00000
O2 0.02640 0.00440 0.01220 0.00222 0.00043 0.00090
O3 0.02010 0.00930 0.00540 0.01010 -0.00030 -0.00015
O4 0.00660 0.01200 0.00760 0.00601 -0.00037 -0.00070
O5 0.01290 0.00620 0.00770 0.00640 0.00090 0.00045
O6 0.00700 0.00830 0.00490 0.00260 0.00047 -0.00008
O7 0.00560 0.00560 0.00610 0.00138 0.00043 -0.00107
O8 0.00560 0.01030 0.00770 0.00450 0.00092 0.00325

loop_
_atom_site_label
_atom_site_fract_x
_atom_site_fract_y
_atom_site_fract_z
_atom_site_occupancy
_atom_site_U_iso_or_equiv
_atom_site_type_symbol
_atom_site_attached_hydrogens
NaX 0.00000 0.00000 0.23620 0.78000 0.02150 Na 0
CaX 0.00000 0.00000 0.23620 0.60000 0.02150 Ca 0
KX 0.00000 0.00000 0.23620 0.01000 0.02150 K 0
LiY 0.12374 0.06187 0.62863 0.34000 0.00950 Li 0
Mn2+Y 0.12374 0.06187 0.62863 0.09300 0.00950 Mn 0
Fe2+Y 0.12374 0.06187 0.62863 0.15300 0.00950 Fe 0
AlY 0.12374 0.06187 0.62863 0.38300 0.00950 Al 0
ZnY 0.12374 0.06187 0.62863 0.01000 0.00950 Zn 0
AlZ 0.29746 0.26065 0.61125 1.00000 0.00613 Al 0
B 0.10946 0.21891 0.45531 1.00000 0.00651 B 0
Si 0.19197 0.18996 0.00000 1.00000 0.00505 Si 0
F1 0.00000 0.00000 0.78410 0.76000 0.05790 F 0
O-H1 0.00000 0.00000 0.78410 0.24000 0.05790 O 1
O2 0.06070 0.12139 0.48468 1.00000 0.01680 O 0
O3 0.26834 0.13417 0.50937 1.00000 0.01039 O 0
H3 0.25530 0.12770 0.39000 1.00000 0.01600 H 0
O4 0.09316 0.18632 0.07182 1.00000 0.00815 O 0
O5 0.18650 0.09325 0.09399 1.00000 0.00817 O 0
O6 0.19679 0.18654 0.77568 1.00000 0.00727 O 0
O7 0.28573 0.28582 0.08016 1.00000 0.00635 O 0
O8 0.20986 0.27041 0.44124 1.00000 0.00762 O 0

loop_
_cod_changelog_entry_id
_cod_changelog_entry_author
_cod_changelog_entry_date
_cod_changelog_entry_text
1
;cod-tools version 3.8.0
Id: cif_guess_AMCSD_atom_types 9574 2023-05-10 09:00:05Z saulius
;
2023-05-10T18:57:06+03:00
;Derived atom types and hydrogen counts
from atom names that follow the AMCSD naming convention
(Wat == water, O-H == hydroxyl).
;

loop_
_cod_related_entry_id
_cod_related_entry_database
_cod_related_entry_code
1 AMCSD 0019777
